data_7157660
loop_
_publ_author_name
'Greve, Eric'
'Lindeman, Sergey V.'
'Scartelli, Christina'
'Lin, Lin'
'Flaumenhaft, Robert'
'Dockendorff, Chris'

_publ_section_title
;
 Route exploration and synthesis of the reported pyridone-based PDI
 inhibitor STK076545.
;
_journal_issue 34
_journal_name_full 'Organic &amp; biomolecular chemistry'
_journal_page_first 6665
_journal_page_last 6681
_journal_paper_doi 10.1039/d0ob01205j
_journal_volume 18
_journal_year 2020
_chemical_formula_moiety 'C15 H13 N O3'
_chemical_formula_sum 'C15 H13 N O3'
_chemical_formula_weight 255.26
_space_group_crystal_system monoclinic
_space_group_IT_number 14
_space_group_name_Hall '-P 2ybc'
_space_group_name_H-M_alt 'P 1 21/c 1'
_atom_sites_solution_hydrogens geom
_atom_sites_solution_primary iterative
_audit_creation_date 2019-04-16
_audit_creation_method
;
Olex2 1.2
(compiled 2018.05.29 svn.r3508 for OlexSys, GUI svn.r5506)
;
_audit_update_record
;
2020-05-14 deposited with the CCDC.	2020-08-13 downloaded from the CCDC.
;
_cell_angle_alpha 90
_cell_angle_beta 93.573(2)
_cell_angle_gamma 90
_cell_formula_units_Z 4
_cell_length_a 7.04830(16)
_cell_length_b 9.6420(2)
_cell_length_c 17.8160(4)
_cell_measurement_reflns_used 8470
_cell_measurement_temperature 100.00(10)
_cell_measurement_theta_max 29.3010
_cell_measurement_theta_min 3.7760
_cell_volume 1208.42(5)
_computing_cell_refinement 'CrysAlisPro 1.171.39.46 (Rigaku OD, 2018)'
_computing_data_collection 'CrysAlisPro 1.171.39.46 (Rigaku OD, 2018)'
_computing_data_reduction 'CrysAlisPro 1.171.39.46 (Rigaku OD, 2018)'
_computing_molecular_graphics 'Olex2 (Dolomanov et al., 2009)'
_computing_publication_material 'Olex2 (Dolomanov et al., 2009)'
_computing_structure_refinement 'ShelXL (Sheldrick, 2015)'
_computing_structure_solution 'olex2.solve (Bourhis et al., 2015)'
_diffrn_ambient_environment N~2~
_diffrn_ambient_temperature 100.00(10)
_diffrn_detector 'CCD plate'
_diffrn_detector_area_resol_mean 10.3756
_diffrn_detector_type Atlas
_diffrn_measured_fraction_theta_full 0.998
_diffrn_measured_fraction_theta_max 0.913
_diffrn_measurement_details
;
List of Runs (angles in degrees, time in seconds):

  # Type    Start    End  Width  t~exp~   \w     \q     \k     \f   Frames
#--------------------------------------------------------------------------
  1  \w    -64.00  35.00   1.00    6.00    --   10.69 -37.00 -60.00   99
  2  \w    -77.00  99.00   1.00    6.00    --   10.69   0.00 150.00  176
  3  \w    -64.00  35.00   1.00    6.00    --   10.69 -37.00  60.00   99
  4  \w    -20.00  22.00   1.00    6.00    --  -10.77 -99.00 150.00   42
;
_diffrn_measurement_device 'four-circle diffractometer'
_diffrn_measurement_device_type 'SuperNova, Dual, Cu at home/near, Atlas'
_diffrn_measurement_method '\w scans'
_diffrn_orient_matrix_type 'CrysAlisPro convention (1999,Acta A55,543-557)'
_diffrn_orient_matrix_UB_11 -0.0730657000
_diffrn_orient_matrix_UB_12 0.0503433000
_diffrn_orient_matrix_UB_13 0.0014998000
_diffrn_orient_matrix_UB_21 -0.0359802000
_diffrn_orient_matrix_UB_22 -0.0198910000
_diffrn_orient_matrix_UB_23 -0.0364828000
_diffrn_orient_matrix_UB_31 -0.0594069000
_diffrn_orient_matrix_UB_32 -0.0498378000
_diffrn_orient_matrix_UB_33 0.0160590000
_diffrn_radiation_monochromator mirror
_diffrn_radiation_probe x-ray
_diffrn_radiation_type MoK\a
_diffrn_radiation_wavelength 0.71073
_diffrn_reflns_av_R_equivalents 0.0210
_diffrn_reflns_av_unetI/netI 0.0184
_diffrn_reflns_Laue_measured_fraction_full 0.998
_diffrn_reflns_Laue_measured_fraction_max 0.913
_diffrn_reflns_limit_h_max 9
_diffrn_reflns_limit_h_min -9
_diffrn_reflns_limit_k_max 12
_diffrn_reflns_limit_k_min -13
_diffrn_reflns_limit_l_max 24
_diffrn_reflns_limit_l_min -24
_diffrn_reflns_number 13941
_diffrn_reflns_point_group_measured_fraction_full 0.998
_diffrn_reflns_point_group_measured_fraction_max 0.913
_diffrn_reflns_theta_full 27.000
_diffrn_reflns_theta_max 29.550
_diffrn_reflns_theta_min 3.579
_diffrn_source 'micro-focus sealed X-ray tube'
_diffrn_source_type 'SuperNova (Mo) X-ray Source'
_exptl_absorpt_coefficient_mu 0.099
_exptl_absorpt_correction_T_max 1.00000
_exptl_absorpt_correction_T_min 0.94549
_exptl_absorpt_correction_type multi-scan
_exptl_absorpt_process_details
;
CrysAlisPro 1.171.39.46 (Rigaku Oxford Diffraction, 2018)
Empirical absorption correction using spherical harmonics,
 implemented in SCALE3 ABSPACK scaling algorithm.
;
_exptl_crystal_colour colourless
_exptl_crystal_colour_primary colourless
_exptl_crystal_density_diffrn 1.403
_exptl_crystal_description block
_exptl_crystal_F_000 536
_exptl_crystal_size_max 0.32
_exptl_crystal_size_mid 0.3
_exptl_crystal_size_min 0.25
_refine_diff_density_max 0.274
_refine_diff_density_min -0.245
_refine_diff_density_rms 0.055
_refine_ls_extinction_method none
_refine_ls_goodness_of_fit_ref 1.066
_refine_ls_hydrogen_treatment constr
_refine_ls_matrix_type full
_refine_ls_number_parameters 173
_refine_ls_number_reflns 3100
_refine_ls_number_restraints 0
_refine_ls_restrained_S_all 1.066
_refine_ls_R_factor_all 0.0427
_refine_ls_R_factor_gt 0.0377
_refine_ls_shift/su_max 0.001
_refine_ls_shift/su_mean 0.000
_refine_ls_structure_factor_coef Fsqd
_refine_ls_weighting_details 'w=1/[\s^2^(Fo^2^)+(0.0415P)^2^+0.5156P] where P=(Fo^2^+2Fc^2^)/3'
_refine_ls_weighting_scheme calc
_refine_ls_wR_factor_gt 0.0931
_refine_ls_wR_factor_ref 0.0966
_reflns_Friedel_coverage 0.000
_reflns_number_gt 2745
_reflns_number_total 3100
_reflns_threshold_expression 'I > 2\s(I)'
_cod_data_source_file d0ob01205j2.cif
_cod_data_source_block dock1l
_cod_depositor_comments 'Adding full bibliography for 7157660--7157663.cif.'
_cod_original_cell_volume 1208.42(4)
_cod_database_code 7157660
_shelx_shelxl_version_number 2018/1
_chemical_oxdiff_formula 'C15 H13 N O3'
_shelx_space_group_comment
;
The symmetry employed for this shelxl refinement is uniquely defined
by the following loop, which should always be used as a source of
symmetry information in preference to the above space-group names.
They are only intended as comments.
;
_reflns_odcompleteness_completeness 99.70
_reflns_odcompleteness_iscentric 1
_reflns_odcompleteness_theta 26.32
_olex2_refinement_description
;
1. Fixed Uiso
 At 1.2 times of:
  All C(H) groups
 At 1.5 times of:
  All C(H,H,H) groups
2.a Aromatic/amide H refined with riding coordinates:
 C2(H2), C5(H5), C6(H6), C7(H7), C8(H8), C9(H9), C11(H11), C12(H12), C13(H13),
 C14(H14)
2.b Idealised Me refined as rotating group:
 C15(H15A,H15B,H15C)
;
_olex2_date_sample_submission 2019-04-15
_olex2_submission_special_instructions 'No special instructions were received'
_oxdiff_exptl_absorpt_empirical_details
;
Empirical correction (ABSPACK) includes:
- Absorption correction using spherical harmonics
- Frame scaling
;
_oxdiff_exptl_absorpt_empirical_full_max 1.221
_oxdiff_exptl_absorpt_empirical_full_min 0.844

loop_
_space_group_symop_operation_xyz
'x, y, z'
'-x, y+1/2, -z+1/2'
'-x, -y, -z'
'x, -y-1/2, z-1/2'

loop_
_atom_site_label
_atom_site_type_symbol
_atom_site_fract_x
_atom_site_fract_y
_atom_site_fract_z
_atom_site_U_iso_or_equiv
_atom_site_adp_type
_atom_site_occupancy
_atom_site_site_symmetry_order
_atom_site_calc_flag
_atom_site_refinement_flags_posn
_atom_site_refinement_flags_adp
_atom_site_refinement_flags_occupancy
_atom_site_disorder_assembly
_atom_site_disorder_group
O1 O 0.30098(13) 0.73124(8) 0.40963(5) 0.0233(2) Uani 1 1 d . . . . .
O2 O 0.30905(11) 0.51305(8) 0.36447(4) 0.01848(18) Uani 1 1 d . . . . .
O3 O -0.05182(11) 0.77598(8) 0.55617(4) 0.01786(18) Uani 1 1 d . . . . .
N1 N 0.26831(13) 0.73805(9) 0.56572(5) 0.01415(19) Uani 1 1 d . . . . .
C1 C 0.28654(15) 0.60790(11) 0.41886(6) 0.0161(2) Uani 1 1 d . . . . .
C2 C 0.24362(15) 0.53313(11) 0.48844(6) 0.0160(2) Uani 1 1 d . . . . .
H2 H 0.221455 0.436128 0.484585 0.019 Uiso 1 1 calc R . . . .
C3 C 0.23358(14) 0.59119(11) 0.55622(6) 0.0141(2) Uani 1 1 d . . . . .
C4 C 0.19821(14) 0.51468(11) 0.62594(6) 0.0144(2) Uani 1 1 d . . . . .
C5 C 0.20733(16) 0.58411(11) 0.69498(6) 0.0176(2) Uani 1 1 d . . . . .
H5 H 0.227970 0.681475 0.696190 0.021 Uiso 1 1 calc R . . . .
C6 C 0.18673(16) 0.51317(12) 0.76174(6) 0.0191(2) Uani 1 1 d . . . . .
H6 H 0.193260 0.562100 0.808114 0.023 Uiso 1 1 calc R . . . .
C7 C 0.15660(15) 0.37084(12) 0.76096(6) 0.0183(2) Uani 1 1 d . . . . .
H7 H 0.145158 0.321638 0.806658 0.022 Uiso 1 1 calc R . . . .
C8 C 0.14337(15) 0.30113(12) 0.69242(6) 0.0178(2) Uani 1 1 d . . . . .
H8 H 0.120218 0.204062 0.691469 0.021 Uiso 1 1 calc R . . . .
C9 C 0.16356(15) 0.37158(11) 0.62543(6) 0.0158(2) Uani 1 1 d . . . . .
H9 H 0.153858 0.322593 0.579079 0.019 Uiso 1 1 calc R . . . .
C10 C 0.11009(15) 0.82543(11) 0.56523(6) 0.0143(2) Uani 1 1 d . . . . .
C11 C 0.15586(16) 0.96994(11) 0.57618(6) 0.0169(2) Uani 1 1 d . . . . .
H11 H 0.055640 1.035505 0.577999 0.020 Uiso 1 1 calc R . . . .
C12 C 0.33904(17) 1.01486(11) 0.58400(6) 0.0184(2) Uani 1 1 d . . . . .
H12 H 0.364338 1.111077 0.590263 0.022 Uiso 1 1 calc R . . . .
C13 C 0.49226(16) 0.92040(12) 0.58293(6) 0.0184(2) Uani 1 1 d . . . . .
H13 H 0.620004 0.952109 0.588303 0.022 Uiso 1 1 calc R . . . .
C14 C 0.45287(15) 0.78387(11) 0.57409(6) 0.0170(2) Uani 1 1 d . . . . .
H14 H 0.554113 0.718885 0.573670 0.020 Uiso 1 1 calc R . . . .
C15 C 0.34572(17) 0.56821(13) 0.29157(6) 0.0221(2) Uani 1 1 d . . . . .
H15A H 0.372916 0.491887 0.257537 0.033 Uiso 1 1 calc GR . . . .
H15B H 0.455295 0.630855 0.296367 0.033 Uiso 1 1 calc GR . . . .
H15C H 0.233876 0.619382 0.271244 0.033 Uiso 1 1 calc GR . . . .

loop_
_atom_site_aniso_label
_atom_site_aniso_U_11
_atom_site_aniso_U_22
_atom_site_aniso_U_33
_atom_site_aniso_U_23
_atom_site_aniso_U_13
_atom_site_aniso_U_12
O1 0.0323(5) 0.0166(4) 0.0207(4) 0.0027(3) 0.0002(3) -0.0044(3)
O2 0.0223(4) 0.0194(4) 0.0140(4) 0.0009(3) 0.0033(3) 0.0018(3)
O3 0.0158(4) 0.0164(4) 0.0212(4) -0.0010(3) 0.0002(3) 0.0007(3)
N1 0.0155(4) 0.0111(4) 0.0157(4) -0.0009(3) -0.0001(3) 0.0004(3)
C1 0.0147(5) 0.0178(5) 0.0156(5) 0.0000(4) -0.0005(4) -0.0005(4)
C2 0.0185(5) 0.0125(5) 0.0170(5) 0.0006(4) 0.0018(4) 0.0005(4)
C3 0.0129(5) 0.0118(5) 0.0173(5) 0.0004(4) -0.0002(4) 0.0014(4)
C4 0.0130(5) 0.0152(5) 0.0150(5) 0.0007(4) 0.0004(4) 0.0026(4)
C5 0.0206(5) 0.0150(5) 0.0172(5) -0.0012(4) 0.0004(4) 0.0033(4)
C6 0.0198(5) 0.0229(5) 0.0146(5) -0.0023(4) 0.0005(4) 0.0050(4)
C7 0.0156(5) 0.0233(5) 0.0164(5) 0.0038(4) 0.0027(4) 0.0014(4)
C8 0.0161(5) 0.0169(5) 0.0204(5) 0.0023(4) 0.0015(4) -0.0014(4)
C9 0.0157(5) 0.0159(5) 0.0160(5) -0.0014(4) 0.0013(4) 0.0001(4)
C10 0.0177(5) 0.0141(5) 0.0111(4) 0.0002(4) 0.0006(4) 0.0025(4)
C11 0.0228(5) 0.0127(5) 0.0153(5) -0.0003(4) 0.0012(4) 0.0027(4)
C12 0.0267(6) 0.0125(5) 0.0161(5) -0.0007(4) 0.0013(4) -0.0022(4)
C13 0.0187(5) 0.0196(5) 0.0166(5) -0.0002(4) -0.0010(4) -0.0039(4)
C14 0.0150(5) 0.0181(5) 0.0179(5) -0.0008(4) -0.0006(4) 0.0011(4)
C15 0.0202(5) 0.0318(6) 0.0143(5) 0.0041(5) 0.0018(4) 0.0013(5)

loop_
_atom_type_symbol
_atom_type_description
_atom_type_scat_dispersion_real
_atom_type_scat_dispersion_imag
_atom_type_scat_source
C C 0.0033 0.0016 'International Tables Vol C Tables 4.2.6.8 and 6.1.1.4'
H H 0.0000 0.0000 'International Tables Vol C Tables 4.2.6.8 and 6.1.1.4'
N N 0.0061 0.0033 'International Tables Vol C Tables 4.2.6.8 and 6.1.1.4'
O O 0.0106 0.0060 'International Tables Vol C Tables 4.2.6.8 and 6.1.1.4'

loop_
_geom_angle_atom_site_label_1
_geom_angle_atom_site_label_2
_geom_angle_atom_site_label_3
_geom_angle
_geom_angle_site_symmetry_1
_geom_angle_site_symmetry_3
_geom_angle_publ_flag
C1 O2 C15 115.65(9) . . ?
C10 N1 C3 117.44(9) . . ?
C14 N1 C3 118.71(9) . . ?
C14 N1 C10 123.85(9) . . ?
O1 C1 O2 123.78(10) . . ?
O1 C1 C2 128.13(10) . . ?
O2 C1 C2 108.09(9) . . ?
C3 C2 C1 125.24(10) . . ?
N1 C3 C4 115.25(9) . . ?
C2 C3 N1 119.86(9) . . ?
C2 C3 C4 124.80(10) . . ?
C5 C4 C3 119.93(10) . . ?
C5 C4 C9 118.40(10) . . ?
C9 C4 C3 121.61(9) . . ?
C6 C5 C4 121.10(10) . . ?
C5 C6 C7 120.18(10) . . ?
C6 C7 C8 119.20(10) . . ?
C9 C8 C7 120.87(10) . . ?
C8 C9 C4 120.22(10) . . ?
O3 C10 N1 119.83(9) . . ?
O3 C10 C11 125.94(10) . . ?
N1 C10 C11 114.23(9) . . ?
C12 C11 C10 121.65(10) . . ?
C11 C12 C13 120.95(10) . . ?
C14 C13 C12 118.50(10) . . ?
C13 C14 N1 120.80(10) . . ?

loop_
_geom_bond_atom_site_label_1
_geom_bond_atom_site_label_2
_geom_bond_distance
_geom_bond_site_symmetry_2
_geom_bond_publ_flag
O1 C1 1.2057(14) . ?
O2 C1 1.3489(13) . ?
O2 C15 1.4417(13) . ?
O3 C10 1.2380(13) . ?
N1 C3 1.4451(13) . ?
N1 C10 1.3972(13) . ?
N1 C14 1.3731(14) . ?
C1 C2 1.4814(14) . ?
C2 C3 1.3370(15) . ?
C3 C4 1.4791(14) . ?
C4 C5 1.3984(15) . ?
C4 C9 1.4012(15) . ?
C5 C6 1.3876(15) . ?
C6 C7 1.3886(16) . ?
C7 C8 1.3920(16) . ?
C8 C9 1.3883(15) . ?
C10 C11 1.4408(15) . ?
C11 C12 1.3607(16) . ?
C12 C13 1.4137(16) . ?
C13 C14 1.3526(15) . ?
